data_2240142
loop_
_publ_author_name
'Braunschweig, Holger'
'Kramer, Thomas'

_publ_section_title
;
 Crystal structure of
 \m-1\k<i>C</i>:2(\h^2^)-carbonyl-carbonyl-1\k<i>C</i>-chlorido-2\k<i>Cl</i>-\m-chloridoborylene-1:2\k^2^<i>B</i>:<i>B</i>-[1(\h^5^)-pentamethylcyclopentadienyl](tricyclohexylphosphane-2\k<i>P</i>)iron(II)platinum(II)
 benzene monosolvate
;
_journal_coeditor_code WM5073
_journal_issue 11
_journal_name_full 'Acta Crystallographica Section E'
_journal_page_first 421
_journal_page_last 423
_journal_paper_doi 10.1107/S1600536814023381
_journal_volume 70
_journal_year 2014
_chemical_formula_iupac '[Fe Pt (B Cl) Cl (C10 H15) (C18 H33 P) (C O)2], C6 H6'
_chemical_formula_moiety 'C30 H48 B Cl2 Fe O2 P Pt, C6 H6'
_chemical_formula_sum 'C36 H54 B Cl2 Fe O2 P Pt'
_chemical_formula_weight 882.41
_chemical_name_systematic
;
\m-1\k<i>C</i>:2(\h^2^)-Carbonyl-carbonyl-1\k<i>C</i>-\
chlorido-2\k<i>Cl</i>-\m-chloridoborylene-1:2\k^2^<i>B</i>:<i>B</i>-\
[1(\h^5^)-pentamethylcyclopentadienyl](tricyclohexylphosphane-\
2\k<i>P</i>)iron(II)platinum(II) benzene monosolvate
;
_space_group_IT_number 14
_symmetry_cell_setting monoclinic
_symmetry_space_group_name_Hall '-P 2ybc'
_symmetry_space_group_name_H-M 'P 1 21/c 1'
_atom_sites_solution_hydrogens geom
_atom_sites_solution_primary direct
_atom_sites_solution_secondary difmap
_audit_creation_method SHELXL-97
_cell_angle_alpha 90.00
_cell_angle_beta 96.3340(10)
_cell_angle_gamma 90.00
_cell_formula_units_Z 4
_cell_length_a 9.4578(2)
_cell_length_b 12.6902(3)
_cell_length_c 30.5130(9)
_cell_measurement_reflns_used 5551
_cell_measurement_temperature 100(2)
_cell_measurement_theta_max 22.42
_cell_measurement_theta_min 2.58
_cell_volume 3639.86(16)
_computing_cell_refinement
;
SAINT-Plus (Bruker, 2009)
;
_computing_data_collection
;
APEX2 (Bruker, 2009)
;
_computing_data_reduction
;
SAINT-Plus (Bruker, 2009)
;
_computing_molecular_graphics
;
<i>SHELXLE</i> (H\"ubschle <i>et al.</i>,  2011)
;
_computing_publication_material
;
SHELXL97 (Sheldrick, 2008)
;
_computing_structure_refinement
;
SHELXL97 (Sheldrick, 2008)
;
_computing_structure_solution
;
SHELXS97 (Sheldrick, 2008)
;
_diffrn_ambient_temperature 100(2)
_diffrn_detector_area_resol_mean 8.333
_diffrn_measured_fraction_theta_full 0.997
_diffrn_measured_fraction_theta_max 0.966
_diffrn_measurement_device_type 'Bruker X8 APEXII'
_diffrn_measurement_method '\f and \w scans'
_diffrn_radiation_monochromator 'multi-layer mirror'
_diffrn_radiation_source 'rotating anode'
_diffrn_radiation_type MoK\a
_diffrn_radiation_wavelength 0.71073
_diffrn_reflns_av_R_equivalents 0.0767
_diffrn_reflns_av_sigmaI/netI 0.0743
_diffrn_reflns_limit_h_max 12
_diffrn_reflns_limit_h_min -12
_diffrn_reflns_limit_k_max 16
_diffrn_reflns_limit_k_min -16
_diffrn_reflns_limit_l_max 39
_diffrn_reflns_limit_l_min -41
_diffrn_reflns_number 57360
_diffrn_reflns_theta_full 26.00
_diffrn_reflns_theta_max 28.70
_diffrn_reflns_theta_min 1.34
_exptl_absorpt_coefficient_mu 4.459
_exptl_absorpt_correction_T_max 0.4314
_exptl_absorpt_correction_T_min 0.3741
_exptl_absorpt_correction_type multi-scan
_exptl_absorpt_process_details
;
(<i>SADABS</i>; Bruker, 2008)
;
_exptl_crystal_colour yellow
_exptl_crystal_density_diffrn 1.610
_exptl_crystal_density_method 'not measured'
_exptl_crystal_description block
_exptl_crystal_F_000 1776
_exptl_crystal_size_max 0.28
_exptl_crystal_size_mid 0.26
_exptl_crystal_size_min 0.19
_refine_diff_density_max 1.005
_refine_diff_density_min -0.783
_refine_ls_extinction_method none
_refine_ls_goodness_of_fit_ref 0.995
_refine_ls_hydrogen_treatment constr
_refine_ls_matrix_type full
_refine_ls_number_parameters 402
_refine_ls_number_reflns 9098
_refine_ls_number_restraints 0
_refine_ls_restrained_S_all 0.995
_refine_ls_R_factor_all 0.0593
_refine_ls_R_factor_gt 0.0362
_refine_ls_shift/su_max 0.001
_refine_ls_shift/su_mean 0.000
_refine_ls_structure_factor_coef Fsqd
_refine_ls_weighting_details 'calc w=1/[\s^2^(Fo^2^)+(0.0177P)^2^+0.0000P] where P=(Fo^2^+2Fc^2^)/3'
_refine_ls_weighting_scheme calc
_refine_ls_wR_factor_gt 0.0544
_refine_ls_wR_factor_ref 0.0585
_reflns_number_gt 6917
_reflns_number_total 9098
_reflns_threshold_expression I>2sigma(I)
_cod_data_source_file wm5073sup1.cf
_cod_data_source_block I
_cod_original_sg_symbol_H-M 'P 21/c'
_cod_database_code 2240142
_cod_database_fobs_code 2240142

loop_
_symmetry_equiv_pos_as_xyz
'x, y, z'
'-x, y+1/2, -z+1/2'
'-x, -y, -z'
'x, -y-1/2, z-1/2'

loop_
_atom_site_type_symbol
_atom_site_label
_atom_site_fract_x
_atom_site_fract_y
_atom_site_fract_z
_atom_site_U_iso_or_equiv
_atom_site_adp_type
_atom_site_calc_flag
_atom_site_refinement_flags
_atom_site_occupancy
_atom_site_symmetry_multiplicity
Pt Pt1 0.526460(14) 0.632771(10) 0.387705(4) 0.01107(4) Uani d . 1 1
Fe Fe2 0.64690(5) 0.47736(4) 0.347519(14) 0.01174(11) Uani d . 1 1
B B3 0.6882(4) 0.5475(3) 0.40656(12) 0.0134(9) Uani d . 1 1
Cl Cl4 0.82199(9) 0.51932(7) 0.45042(3) 0.0170(2) Uani d . 1 1
C C5 0.4564(4) 0.4860(3) 0.34065(10) 0.0136(8) Uani d . 1 1
O O6 0.3379(3) 0.46715(18) 0.32991(7) 0.0181(6) Uani d . 1 1
Cl Cl7 0.32826(9) 0.71629(7) 0.34063(3) 0.0182(2) Uani d . 1 1
P P8 0.52924(9) 0.76039(7) 0.43998(3) 0.0109(2) Uani d . 1 1
C C9 0.6047(3) 0.8854(2) 0.42227(10) 0.0118(8) Uani d . 1 1
H H9 0.6208 0.9316 0.4489 0.014 Uiso calc R 1 1
C C10 0.7503(4) 0.8649(3) 0.40638(11) 0.0176(8) Uani d . 1 1
H H10A 0.8123 0.8289 0.4301 0.021 Uiso calc R 1 1
H H10B 0.7383 0.8172 0.3805 0.021 Uiso calc R 1 1
C C11 0.8229(4) 0.9664(3) 0.39367(11) 0.0219(9) Uani d . 1 1
H H11A 0.8470 1.0100 0.4203 0.026 Uiso calc R 1 1
H H11B 0.9126 0.9487 0.3814 0.026 Uiso calc R 1 1
C C12 0.7275(4) 1.0286(3) 0.35996(11) 0.0248(9) Uani d . 1 1
H H12A 0.7140 0.9888 0.3319 0.030 Uiso calc R 1 1
H H12B 0.7737 1.0965 0.3543 0.030 Uiso calc R 1 1
C C13 0.5827(4) 1.0497(3) 0.37603(11) 0.0213(9) Uani d . 1 1
H H13A 0.5215 1.0880 0.3529 0.026 Uiso calc R 1 1
H H13B 0.5956 1.0950 0.4026 0.026 Uiso calc R 1 1
C C14 0.5095(4) 0.9472(3) 0.38706(11) 0.0162(8) Uani d . 1 1
H H14A 0.4903 0.9038 0.3601 0.019 Uiso calc R 1 1
H H14B 0.4174 0.9634 0.3981 0.019 Uiso calc R 1 1
C C15 0.6401(4) 0.7299(3) 0.49250(10) 0.0119(8) Uani d . 1 1
H H15 0.7330 0.7041 0.4839 0.014 Uiso calc R 1 1
C C16 0.6773(4) 0.8230(3) 0.52455(10) 0.0160(8) Uani d . 1 1
H H16A 0.7249 0.8792 0.5091 0.019 Uiso calc R 1 1
H H16B 0.5886 0.8527 0.5340 0.019 Uiso calc R 1 1
C C17 0.7750(4) 0.7875(3) 0.56515(10) 0.0184(8) Uani d . 1 1
H H17A 0.8672 0.7641 0.5560 0.022 Uiso calc R 1 1
H H17B 0.7933 0.8476 0.5857 0.022 Uiso calc R 1 1
C C18 0.7083(4) 0.6977(3) 0.58863(11) 0.0193(9) Uani d . 1 1
H H18A 0.6189 0.7222 0.5994 0.023 Uiso calc R 1 1
H H18B 0.7740 0.6751 0.6144 0.023 Uiso calc R 1 1
C C19 0.6768(4) 0.6048(3) 0.55734(11) 0.0191(9) Uani d . 1 1
H H19A 0.7669 0.5774 0.5481 0.023 Uiso calc R 1 1
H H19B 0.6312 0.5476 0.5728 0.023 Uiso calc R 1 1
C C20 0.5788(4) 0.6385(3) 0.51681(10) 0.0167(8) Uani d . 1 1
H H20A 0.4856 0.6596 0.5260 0.020 Uiso calc R 1 1
H H20B 0.5626 0.5777 0.4965 0.020 Uiso calc R 1 1
C C21 0.3461(3) 0.7936(3) 0.44995(10) 0.0123(8) Uani d . 1 1
H H21 0.3024 0.8244 0.4214 0.015 Uiso calc R 1 1
C C22 0.3291(4) 0.8798(3) 0.48436(11) 0.0156(8) Uani d . 1 1
H H22A 0.3639 0.8534 0.5141 0.019 Uiso calc R 1 1
H H22B 0.3868 0.9421 0.4782 0.019 Uiso calc R 1 1
C C23 0.1729(4) 0.9117(3) 0.48306(11) 0.0188(8) Uani d . 1 1
H H23A 0.1629 0.9665 0.5056 0.023 Uiso calc R 1 1
H H23B 0.1399 0.9419 0.4538 0.023 Uiso calc R 1 1
C C24 0.0816(4) 0.8174(3) 0.49171(11) 0.0215(9) Uani d . 1 1
H H24A -0.0193 0.8392 0.4900 0.026 Uiso calc R 1 1
H H24B 0.1103 0.7901 0.5218 0.026 Uiso calc R 1 1
C C25 0.0977(4) 0.7308(3) 0.45814(12) 0.0220(9) Uani d . 1 1
H H25A 0.0407 0.6689 0.4652 0.026 Uiso calc R 1 1
H H25B 0.0601 0.7561 0.4284 0.026 Uiso calc R 1 1
C C26 0.2519(4) 0.6978(3) 0.45771(12) 0.0173(8) Uani d . 1 1
H H26A 0.2589 0.6452 0.4341 0.021 Uiso calc R 1 1
H H26B 0.2863 0.6644 0.4862 0.021 Uiso calc R 1 1
C C27 0.6543(4) 0.3662(3) 0.38169(10) 0.0148(8) Uani d . 1 1
O O28 0.6684(3) 0.29309(19) 0.40407(8) 0.0213(6) Uani d . 1 1
C C29 0.7129(4) 0.5825(3) 0.29891(10) 0.0143(8) Uani d . 1 1
C C30 0.6452(4) 0.4909(3) 0.27809(10) 0.0136(8) Uani d . 1 1
C C31 0.7216(4) 0.4009(3) 0.29399(10) 0.0134(8) Uani d . 1 1
C C32 0.8390(3) 0.4352(3) 0.32478(10) 0.0139(8) Uani d . 1 1
C C33 0.8337(4) 0.5478(3) 0.32728(10) 0.0149(8) Uani d . 1 1
C C34 0.6721(4) 0.6938(3) 0.28770(11) 0.0213(9) Uani d . 1 1
H H34A 0.6897 0.7087 0.2573 0.032 Uiso calc R 1 1
H H34B 0.7290 0.7417 0.3078 0.032 Uiso calc R 1 1
H H34C 0.5710 0.7040 0.2907 0.032 Uiso calc R 1 1
C C35 0.5207(4) 0.4923(3) 0.24333(11) 0.0226(9) Uani d . 1 1
H H35A 0.5546 0.4933 0.2141 0.034 Uiso calc R 1 1
H H35B 0.4631 0.5553 0.2469 0.034 Uiso calc R 1 1
H H35C 0.4626 0.4292 0.2461 0.034 Uiso calc R 1 1
C C36 0.6898(4) 0.2893(3) 0.27928(11) 0.0233(9) Uani d . 1 1
H H36A 0.7157 0.2796 0.2493 0.035 Uiso calc R 1 1
H H36B 0.5881 0.2751 0.2796 0.035 Uiso calc R 1 1
H H36C 0.7450 0.2405 0.2993 0.035 Uiso calc R 1 1
C C37 0.9540(4) 0.3681(3) 0.34783(11) 0.0234(9) Uani d . 1 1
H H37A 1.0388 0.3721 0.3321 0.035 Uiso calc R 1 1
H H37B 0.9213 0.2949 0.3484 0.035 Uiso calc R 1 1
H H37C 0.9773 0.3934 0.3781 0.035 Uiso calc R 1 1
C C38 0.9461(4) 0.6162(3) 0.35157(11) 0.0230(9) Uani d . 1 1
H H38A 1.0189 0.6330 0.3322 0.035 Uiso calc R 1 1
H H38B 0.9901 0.5787 0.3777 0.035 Uiso calc R 1 1
H H38C 0.9027 0.6816 0.3607 0.035 Uiso calc R 1 1
C C39 0.9832(4) 0.6166(3) 0.22311(12) 0.0269(10) Uani d . 1 1
H H39 0.9887 0.6905 0.2281 0.032 Uiso calc R 1 1
C C40 0.8760(4) 0.5756(3) 0.19333(12) 0.0272(10) Uani d . 1 1
H H40 0.8083 0.6213 0.1778 0.033 Uiso calc R 1 1
C C41 0.8680(4) 0.4681(3) 0.18633(12) 0.0287(10) Uani d . 1 1
H H41 0.7941 0.4397 0.1662 0.034 Uiso calc R 1 1
C C42 0.9662(4) 0.4022(3) 0.20839(12) 0.0305(10) Uani d . 1 1
H H42 0.9606 0.3283 0.2035 0.037 Uiso calc R 1 1
C C43 1.0738(4) 0.4437(3) 0.23779(12) 0.0258(9) Uani d . 1 1
H H43 1.1425 0.3979 0.2528 0.031 Uiso calc R 1 1
C C44 1.0823(4) 0.5503(3) 0.24558(11) 0.0232(9) Uani d . 1 1
H H44 1.1554 0.5781 0.2662 0.028 Uiso calc R 1 1

loop_
_atom_site_aniso_label
_atom_site_aniso_U_11
_atom_site_aniso_U_22
_atom_site_aniso_U_33
_atom_site_aniso_U_12
_atom_site_aniso_U_13
_atom_site_aniso_U_23
Pt1 0.01238(8) 0.01078(8) 0.00994(6) 0.00060(6) 0.00079(5) -0.00084(6)
Fe2 0.0135(3) 0.0119(3) 0.0099(2) 0.0007(2) 0.0015(2) -0.0012(2)
B3 0.010(2) 0.013(2) 0.018(2) -0.0073(18) 0.0023(17) -0.0013(17)
Cl4 0.0163(5) 0.0193(5) 0.0146(4) 0.0019(4) -0.0027(4) -0.0020(4)
C5 0.021(2) 0.012(2) 0.0075(16) 0.0010(17) 0.0011(15) 0.0000(14)
O6 0.0154(14) 0.0202(15) 0.0178(13) -0.0010(12) -0.0024(11) -0.0005(11)
Cl7 0.0188(5) 0.0175(5) 0.0172(4) 0.0041(4) -0.0033(4) -0.0004(4)
P8 0.0123(5) 0.0104(5) 0.0100(4) -0.0003(4) 0.0012(4) -0.0006(4)
C9 0.0116(18) 0.0083(19) 0.0153(17) -0.0028(15) 0.0010(14) -0.0024(14)
C10 0.018(2) 0.019(2) 0.0158(17) -0.0013(17) 0.0034(15) 0.0021(16)
C11 0.021(2) 0.025(2) 0.021(2) -0.0107(18) 0.0060(17) 0.0051(17)
C12 0.035(3) 0.020(2) 0.020(2) -0.0096(19) 0.0058(18) 0.0049(17)
C13 0.029(2) 0.016(2) 0.0180(19) 0.0008(18) 0.0015(17) 0.0045(16)
C14 0.018(2) 0.0130(19) 0.0170(18) -0.0020(16) -0.0001(16) 0.0001(16)
C15 0.0131(19) 0.0145(19) 0.0074(16) -0.0026(15) -0.0013(14) -0.0016(14)
C16 0.017(2) 0.0138(19) 0.0165(18) -0.0002(16) 0.0002(15) 0.0003(15)
C17 0.018(2) 0.024(2) 0.0142(18) -0.0004(17) 0.0030(15) 0.0003(16)
C18 0.015(2) 0.030(2) 0.0129(18) -0.0002(18) 0.0012(15) 0.0048(17)
C19 0.025(2) 0.016(2) 0.0170(18) -0.0004(17) 0.0053(16) 0.0075(15)
C20 0.019(2) 0.016(2) 0.0153(17) -0.0006(17) 0.0006(15) 0.0000(16)
C21 0.0140(19) 0.0097(19) 0.0127(17) 0.0011(15) -0.0002(14) 0.0009(14)
C22 0.016(2) 0.011(2) 0.0202(18) -0.0048(16) 0.0039(15) -0.0035(15)
C23 0.018(2) 0.018(2) 0.0207(19) 0.0006(17) 0.0050(16) -0.0052(16)
C24 0.012(2) 0.030(2) 0.022(2) 0.0007(18) 0.0040(16) -0.0025(17)
C25 0.014(2) 0.019(2) 0.033(2) -0.0066(17) 0.0037(17) -0.0046(18)
C26 0.015(2) 0.013(2) 0.025(2) -0.0057(16) 0.0057(16) 0.0001(16)
C27 0.018(2) 0.013(2) 0.0124(17) -0.0010(17) 0.0005(15) -0.0055(16)
O28 0.0244(15) 0.0160(14) 0.0234(14) 0.0010(12) 0.0019(12) 0.0018(12)
C29 0.016(2) 0.016(2) 0.0129(17) 0.0027(16) 0.0078(15) 0.0020(15)
C30 0.016(2) 0.016(2) 0.0101(16) -0.0003(16) 0.0061(14) 0.0023(15)
C31 0.0138(19) 0.019(2) 0.0082(16) 0.0017(16) 0.0026(14) -0.0024(15)
C32 0.0104(19) 0.021(2) 0.0100(17) 0.0004(16) 0.0022(14) -0.0003(15)
C33 0.016(2) 0.018(2) 0.0121(17) -0.0005(16) 0.0069(15) -0.0007(15)
C34 0.032(2) 0.018(2) 0.0151(19) 0.0010(18) 0.0080(17) 0.0029(16)
C35 0.022(2) 0.031(2) 0.0143(18) 0.0019(19) -0.0019(16) 0.0002(17)
C36 0.031(2) 0.021(2) 0.0183(19) -0.0013(19) 0.0054(17) -0.0090(17)
C37 0.018(2) 0.033(2) 0.0186(19) 0.0073(19) 0.0025(16) -0.0026(18)
C38 0.021(2) 0.029(2) 0.0198(19) -0.0026(18) 0.0046(16) -0.0056(17)
C39 0.033(2) 0.020(2) 0.030(2) 0.000(2) 0.0122(19) -0.0004(18)
C40 0.021(2) 0.040(3) 0.022(2) 0.004(2) 0.0079(17) 0.0073(19)
C41 0.028(2) 0.040(3) 0.019(2) -0.010(2) 0.0045(18) -0.0072(19)
C42 0.042(3) 0.024(2) 0.029(2) -0.006(2) 0.018(2) -0.0043(19)
C43 0.028(2) 0.028(2) 0.023(2) 0.001(2) 0.0075(18) 0.0034(18)
C44 0.018(2) 0.033(3) 0.0193(19) -0.0090(19) 0.0071(16) -0.0069(18)

loop_
_atom_type_symbol
_atom_type_description
_atom_type_scat_dispersion_real
_atom_type_scat_dispersion_imag
_atom_type_scat_source
C C 0.0033 0.0016 'International Tables Vol C Tables 4.2.6.8 and 6.1.1.4'
H H 0.0000 0.0000 'International Tables Vol C Tables 4.2.6.8 and 6.1.1.4'
B B 0.0013 0.0007 'International Tables Vol C Tables 4.2.6.8 and 6.1.1.4'
O O 0.0106 0.0060 'International Tables Vol C Tables 4.2.6.8 and 6.1.1.4'
P P 0.1023 0.0942 'International Tables Vol C Tables 4.2.6.8 and 6.1.1.4'
Cl Cl 0.1484 0.1585 'International Tables Vol C Tables 4.2.6.8 and 6.1.1.4'
Fe Fe 0.3463 0.8444 'International Tables Vol C Tables 4.2.6.8 and 6.1.1.4'
Pt Pt -1.7033 8.3905 'International Tables Vol C Tables 4.2.6.8 and 6.1.1.4'

loop_
_geom_angle_atom_site_label_1
_geom_angle_atom_site_label_2
_geom_angle_atom_site_label_3
_geom_angle
B3 Pt1 P8 104.22(12)
B3 Pt1 C5 84.23(14)
P8 Pt1 C5 162.67(9)
B3 Pt1 Cl7 161.64(12)
P8 Pt1 Cl7 92.96(3)
C5 Pt1 Cl7 81.00(8)
B3 Pt1 Fe2 49.13(11)
P8 Pt1 Fe2 152.23(3)
C5 Pt1 Fe2 41.29(9)
Cl7 Pt1 Fe2 112.84(2)
C27 Fe2 C5 95.32(16)
C27 Fe2 B3 80.32(15)
C5 Fe2 B3 99.86(15)
C27 Fe2 C32 90.69(15)
C5 Fe2 C32 151.34(13)
B3 Fe2 C32 108.78(14)
C27 Fe2 C31 95.53(14)
C5 Fe2 C31 111.03(14)
B3 Fe2 C31 149.10(15)
C32 Fe2 C31 40.37(12)
C27 Fe2 C30 130.89(14)
C5 Fe2 C30 88.93(14)
B3 Fe2 C30 146.94(15)
C32 Fe2 C30 66.41(12)
C31 Fe2 C30 39.07(12)
C27 Fe2 C33 122.02(15)
C5 Fe2 C33 142.60(14)
B3 Fe2 C33 89.34(14)
C32 Fe2 C33 39.70(13)
C31 Fe2 C33 66.78(13)
C30 Fe2 C33 65.95(13)
C27 Fe2 C29 156.92(15)
C5 Fe2 C29 104.29(14)
B3 Fe2 C29 107.62(15)
C32 Fe2 C29 66.28(13)
C31 Fe2 C29 66.29(13)
C30 Fe2 C29 39.51(12)
C33 Fe2 C29 39.00(12)
C27 Fe2 Pt1 108.40(11)
C5 Fe2 Pt1 61.99(10)
B3 Fe2 Pt1 45.98(12)
C32 Fe2 Pt1 141.37(10)
C31 Fe2 Pt1 155.35(9)
C30 Fe2 Pt1 116.48(9)
C33 Fe2 Pt1 103.57(9)
C29 Fe2 Pt1 91.71(9)
Cl4 B3 Pt1 145.3(2)
Cl4 B3 Fe2 129.7(2)
Pt1 B3 Fe2 84.89(15)
O6 C5 Fe2 161.6(3)
O6 C5 Pt1 121.6(3)
Fe2 C5 Pt1 76.72(12)
C21 P8 C9 104.64(15)
C21 P8 C15 110.93(15)
C9 P8 C15 103.45(15)
C21 P8 Pt1 109.95(11)
C9 P8 Pt1 112.48(11)
C15 P8 Pt1 114.79(11)
C10 C9 C14 110.1(3)
C10 C9 P8 109.7(2)
C14 C9 P8 115.3(2)
C10 C9 H9 107.1
C14 C9 H9 107.1
P8 C9 H9 107.1
C11 C10 C9 112.4(3)
C11 C10 H10A 109.1
C9 C10 H10A 109.1
C11 C10 H10B 109.1
C9 C10 H10B 109.1
H10A C10 H10B 107.9
C12 C11 C10 111.2(3)
C12 C11 H11A 109.4
C10 C11 H11A 109.4
C12 C11 H11B 109.4
C10 C11 H11B 109.4
H11A C11 H11B 108.0
C11 C12 C13 111.2(3)
C11 C12 H12A 109.4
C13 C12 H12A 109.4
C11 C12 H12B 109.4
C13 C12 H12B 109.4
H12A C12 H12B 108.0
C12 C13 C14 111.4(3)
C12 C13 H13A 109.3
C14 C13 H13A 109.3
C12 C13 H13B 109.3
C14 C13 H13B 109.3
H13A C13 H13B 108.0
C13 C14 C9 110.1(3)
C13 C14 H14A 109.6
C9 C14 H14A 109.6
C13 C14 H14B 109.6
C9 C14 H14B 109.6
H14A C14 H14B 108.2
C20 C15 C16 110.2(3)
C20 C15 P8 111.7(2)
C16 C15 P8 116.9(2)
C20 C15 H15 105.7
C16 C15 H15 105.7
P8 C15 H15 105.7
C17 C16 C15 111.2(3)
C17 C16 H16A 109.4
C15 C16 H16A 109.4
C17 C16 H16B 109.4
C15 C16 H16B 109.4
H16A C16 H16B 108.0
C18 C17 C16 111.0(3)
C18 C17 H17A 109.4
C16 C17 H17A 109.4
C18 C17 H17B 109.4
C16 C17 H17B 109.4
H17A C17 H17B 108.0
C17 C18 C19 110.3(3)
C17 C18 H18A 109.6
C19 C18 H18A 109.6
C17 C18 H18B 109.6
C19 C18 H18B 109.6
H18A C18 H18B 108.1
C20 C19 C18 110.5(3)
C20 C19 H19A 109.5
C18 C19 H19A 109.5
C20 C19 H19B 109.5
C18 C19 H19B 109.5
H19A C19 H19B 108.1
C19 C20 C15 112.2(3)
C19 C20 H20A 109.2
C15 C20 H20A 109.2
C19 C20 H20B 109.2
C15 C20 H20B 109.2
H20A C20 H20B 107.9
C22 C21 C26 110.6(3)
C22 C21 P8 116.5(2)
C26 C21 P8 114.5(2)
C22 C21 H21 104.6
C26 C21 H21 104.6
P8 C21 H21 104.6
C23 C22 C21 110.1(3)
C23 C22 H22A 109.6
C21 C22 H22A 109.6
C23 C22 H22B 109.6
C21 C22 H22B 109.6
H22A C22 H22B 108.2
C24 C23 C22 110.8(3)
C24 C23 H23A 109.5
C22 C23 H23A 109.5
C24 C23 H23B 109.5
C22 C23 H23B 109.5
H23A C23 H23B 108.1
C23 C24 C25 110.6(3)
C23 C24 H24A 109.5
C25 C24 H24A 109.5
C23 C24 H24B 109.5
C25 C24 H24B 109.5
H24A C24 H24B 108.1
C26 C25 C24 111.9(3)
C26 C25 H25A 109.2
C24 C25 H25A 109.2
C26 C25 H25B 109.2
C24 C25 H25B 109.2
H25A C25 H25B 107.9
C25 C26 C21 110.8(3)
C25 C26 H26A 109.5
C21 C26 H26A 109.5
C25 C26 H26B 109.5
C21 C26 H26B 109.5
H26A C26 H26B 108.1
O28 C27 Fe2 175.7(3)
C33 C29 C30 107.8(3)
C33 C29 C34 126.9(3)
C30 C29 C34 124.8(3)
C33 C29 Fe2 70.24(19)
C30 C29 Fe2 69.70(18)
C34 C29 Fe2 131.4(2)
C31 C30 C29 108.4(3)
C31 C30 C35 126.0(3)
C29 C30 C35 125.5(3)
C31 C30 Fe2 69.13(18)
C29 C30 Fe2 70.79(18)
C35 C30 Fe2 128.8(2)
C30 C31 C32 108.0(3)
C30 C31 C36 125.6(3)
C32 C31 C36 126.4(3)
C30 C31 Fe2 71.80(19)
C32 C31 Fe2 69.65(18)
C36 C31 Fe2 126.6(2)
C33 C32 C31 107.9(3)
C33 C32 C37 124.8(3)
C31 C32 C37 127.1(3)
C33 C32 Fe2 71.91(19)
C31 C32 Fe2 69.97(18)
C37 C32 Fe2 127.3(2)
C29 C33 C32 107.8(3)
C29 C33 C38 126.7(3)
C32 C33 C38 125.2(3)
C29 C33 Fe2 70.76(19)
C32 C33 Fe2 68.39(19)
C38 C33 Fe2 131.5(2)
C29 C34 H34A 109.5
C29 C34 H34B 109.5
H34A C34 H34B 109.5
C29 C34 H34C 109.5
H34A C34 H34C 109.5
H34B C34 H34C 109.5
C30 C35 H35A 109.5
C30 C35 H35B 109.5
H35A C35 H35B 109.5
C30 C35 H35C 109.5
H35A C35 H35C 109.5
H35B C35 H35C 109.5
C31 C36 H36A 109.5
C31 C36 H36B 109.5
H36A C36 H36B 109.5
C31 C36 H36C 109.5
H36A C36 H36C 109.5
H36B C36 H36C 109.5
C32 C37 H37A 109.5
C32 C37 H37B 109.5
H37A C37 H37B 109.5
C32 C37 H37C 109.5
H37A C37 H37C 109.5
H37B C37 H37C 109.5
C33 C38 H38A 109.5
C33 C38 H38B 109.5
H38A C38 H38B 109.5
C33 C38 H38C 109.5
H38A C38 H38C 109.5
H38B C38 H38C 109.5
C44 C39 C40 120.2(4)
C44 C39 H39 119.9
C40 C39 H39 119.9
C41 C40 C39 119.7(4)
C41 C40 H40 120.2
C39 C40 H40 120.2
C42 C41 C40 120.2(4)
C42 C41 H41 119.9
C40 C41 H41 119.9
C41 C42 C43 119.8(4)
C41 C42 H42 120.1
C43 C42 H42 120.1
C44 C43 C42 120.7(4)
C44 C43 H43 119.6
C42 C43 H43 119.6
C43 C44 C39 119.3(4)
C43 C44 H44 120.3
C39 C44 H44 120.3

loop_
_geom_bond_atom_site_label_1
_geom_bond_atom_site_label_2
_geom_bond_distance
Pt1 B3 1.910(4)
Pt1 P8 2.2712(9)
Pt1 C5 2.400(3)
Pt1 Cl7 2.4711(8)
Pt1 Fe2 2.6455(5)
Fe2 C27 1.751(4)
Fe2 C5 1.794(4)
Fe2 B3 2.009(4)
Fe2 C32 2.085(3)
Fe2 C31 2.089(3)
Fe2 C30 2.124(3)
Fe2 C33 2.132(3)
Fe2 C29 2.138(3)
B3 Cl4 1.774(4)
C5 O6 1.158(4)
P8 C21 1.841(3)
P8 C9 1.845(3)
P8 C15 1.856(3)
C9 C10 1.533(5)
C9 C14 1.538(4)
C9 H9 1.0000
C10 C11 1.529(5)
C10 H10A 0.9900
C10 H10B 0.9900
C11 C12 1.514(5)
C11 H11A 0.9900
C11 H11B 0.9900
C12 C13 1.528(5)
C12 H12A 0.9900
C12 H12B 0.9900
C13 C14 1.529(5)
C13 H13A 0.9900
C13 H13B 0.9900
C14 H14A 0.9900
C14 H14B 0.9900
C15 C20 1.526(5)
C15 C16 1.550(4)
C15 H15 1.0000
C16 C17 1.530(4)
C16 H16A 0.9900
C16 H16B 0.9900
C17 C18 1.519(5)
C17 H17A 0.9900
C17 H17B 0.9900
C18 C19 1.526(5)
C18 H18A 0.9900
C18 H18B 0.9900
C19 C20 1.522(4)
C19 H19A 0.9900
C19 H19B 0.9900
C20 H20A 0.9900
C20 H20B 0.9900
C21 C22 1.537(4)
C21 C26 1.541(5)
C21 H21 1.0000
C22 C23 1.528(5)
C22 H22A 0.9900
C22 H22B 0.9900
C23 C24 1.516(5)
C23 H23A 0.9900
C23 H23B 0.9900
C24 C25 1.521(5)
C24 H24A 0.9900
C24 H24B 0.9900
C25 C26 1.519(5)
C25 H25A 0.9900
C25 H25B 0.9900
C26 H26A 0.9900
C26 H26B 0.9900
C27 O28 1.151(4)
C29 C33 1.425(5)
C29 C30 1.441(5)
C29 C34 1.494(5)
C30 C31 1.409(5)
C30 C35 1.495(4)
C31 C32 1.440(4)
C31 C36 1.505(5)
C32 C33 1.432(5)
C32 C37 1.495(5)
C33 C38 1.503(5)
C34 H34A 0.9800
C34 H34B 0.9800
C34 H34C 0.9800
C35 H35A 0.9800
C35 H35B 0.9800
C35 H35C 0.9800
C36 H36A 0.9800
C36 H36B 0.9800
C36 H36C 0.9800
C37 H37A 0.9800
C37 H37B 0.9800
C37 H37C 0.9800
C38 H38A 0.9800
C38 H38B 0.9800
C38 H38C 0.9800
C39 C44 1.384(5)
C39 C40 1.386(5)
C39 H39 0.9500
C40 C41 1.383(5)
C40 H40 0.9500
C41 C42 1.370(5)
C41 H41 0.9500
C42 C43 1.384(5)
C42 H42 0.9500
C43 C44 1.374(5)
C43 H43 0.9500
C44 H44 0.9500

loop_
_geom_torsion_atom_site_label_1
_geom_torsion_atom_site_label_2
_geom_torsion_atom_site_label_3
_geom_torsion_atom_site_label_4
_geom_torsion
B3 Pt1 Fe2 C27 55.40(19)
P8 Pt1 Fe2 C27 74.29(13)
C5 Pt1 Fe2 C27 -86.21(16)
Cl7 Pt1 Fe2 C27 -128.75(12)
B3 Pt1 Fe2 C5 141.60(19)
P8 Pt1 Fe2 C5 160.50(12)
Cl7 Pt1 Fe2 C5 -42.54(12)
P8 Pt1 Fe2 B3 18.89(16)
C5 Pt1 Fe2 B3 -141.60(19)
Cl7 Pt1 Fe2 B3 175.86(15)
B3 Pt1 Fe2 C32 -60.5(2)
P8 Pt1 Fe2 C32 -41.60(16)
C5 Pt1 Fe2 C32 157.90(18)
Cl7 Pt1 Fe2 C32 115.36(14)
B3 Pt1 Fe2 C31 -139.0(3)
P8 Pt1 Fe2 C31 -120.1(2)
C5 Pt1 Fe2 C31 79.4(3)
Cl7 Pt1 Fe2 C31 36.8(2)
B3 Pt1 Fe2 C30 -145.16(18)
P8 Pt1 Fe2 C30 -126.27(11)
C5 Pt1 Fe2 C30 73.24(16)
Cl7 Pt1 Fe2 C30 30.69(11)
B3 Pt1 Fe2 C33 -75.53(18)
P8 Pt1 Fe2 C33 -56.64(11)
C5 Pt1 Fe2 C33 142.87(15)
Cl7 Pt1 Fe2 C33 100.33(9)
B3 Pt1 Fe2 C29 -113.10(18)
P8 Pt1 Fe2 C29 -94.20(11)
C5 Pt1 Fe2 C29 105.30(15)
Cl7 Pt1 Fe2 C29 62.76(10)
P8 Pt1 B3 Cl4 11.6(4)
C5 Pt1 B3 Cl4 -153.0(4)
Cl7 Pt1 B3 Cl4 170.45(11)
Fe2 Pt1 B3 Cl4 -177.3(5)
P8 Pt1 B3 Fe2 -171.05(8)
C5 Pt1 B3 Fe2 24.33(12)
Cl7 Pt1 B3 Fe2 -12.2(4)
C27 Fe2 B3 Cl4 50.4(3)
C5 Fe2 B3 Cl4 144.2(3)
C32 Fe2 B3 Cl4 -37.0(3)
C31 Fe2 B3 Cl4 -34.1(5)
C30 Fe2 B3 Cl4 -112.3(3)
C33 Fe2 B3 Cl4 -72.2(3)
C29 Fe2 B3 Cl4 -107.2(3)
Pt1 Fe2 B3 Cl4 178.0(4)
C27 Fe2 B3 Pt1 -127.60(16)
C5 Fe2 B3 Pt1 -33.82(16)
C32 Fe2 B3 Pt1 144.98(13)
C31 Fe2 B3 Pt1 147.8(2)
C30 Fe2 B3 Pt1 69.6(3)
C33 Fe2 B3 Pt1 109.73(14)
C29 Fe2 B3 Pt1 74.73(15)
C27 Fe2 C5 O6 -69.1(9)
B3 Fe2 C5 O6 -150.2(9)
C32 Fe2 C5 O6 32.2(11)
C31 Fe2 C5 O6 28.9(9)
C30 Fe2 C5 O6 61.8(9)
C33 Fe2 C5 O6 107.8(9)
C29 Fe2 C5 O6 98.6(9)
Pt1 Fe2 C5 O6 -177.2(10)
C27 Fe2 C5 Pt1 108.03(12)
B3 Fe2 C5 Pt1 26.96(14)
C32 Fe2 C5 Pt1 -150.7(3)
C31 Fe2 C5 Pt1 -153.95(11)
C30 Fe2 C5 Pt1 -120.99(11)
C33 Fe2 C5 Pt1 -75.1(2)
C29 Fe2 C5 Pt1 -84.23(11)
B3 Pt1 C5 O6 150.8(3)
P8 Pt1 C5 O6 30.4(5)
Cl7 Pt1 C5 O6 -40.2(3)
Fe2 Pt1 C5 O6 178.9(3)
B3 Pt1 C5 Fe2 -28.17(14)
P8 Pt1 C5 Fe2 -148.5(2)
Cl7 Pt1 C5 Fe2 140.88(10)
B3 Pt1 P8 C21 -143.61(16)
C5 Pt1 P8 C21 -26.0(3)
Cl7 Pt1 P8 C21 42.93(11)
Fe2 Pt1 P8 C21 -158.24(11)
B3 Pt1 P8 C9 100.22(16)
C5 Pt1 P8 C9 -142.1(3)
Cl7 Pt1 P8 C9 -73.25(12)
Fe2 Pt1 P8 C9 85.58(13)
B3 Pt1 P8 C15 -17.71(17)
C5 Pt1 P8 C15 99.9(3)
Cl7 Pt1 P8 C15 168.82(12)
Fe2 Pt1 P8 C15 -32.35(14)
C21 P8 C9 C10 -171.7(2)
C15 P8 C9 C10 72.0(2)
Pt1 P8 C9 C10 -52.4(2)
C21 P8 C9 C14 -46.8(3)
C15 P8 C9 C14 -163.1(2)
Pt1 P8 C9 C14 72.5(3)
C14 C9 C10 C11 55.4(4)
P8 C9 C10 C11 -176.7(2)
C9 C10 C11 C12 -54.5(4)
C10 C11 C12 C13 54.3(4)
C11 C12 C13 C14 -56.8(4)
C12 C13 C14 C9 57.7(4)
C10 C9 C14 C13 -56.4(4)
P8 C9 C14 C13 178.9(2)
C21 P8 C15 C20 58.5(3)
C9 P8 C15 C20 170.2(2)
Pt1 P8 C15 C20 -66.9(3)
C21 P8 C15 C16 -69.7(3)
C9 P8 C15 C16 42.0(3)
Pt1 P8 C15 C16 164.9(2)
C20 C15 C16 C17 54.0(4)
P8 C15 C16 C17 -177.1(2)
C15 C16 C17 C18 -56.5(4)
C16 C17 C18 C19 58.2(4)
C17 C18 C19 C20 -57.8(4)
C18 C19 C20 C15 56.8(4)
C16 C15 C20 C19 -54.5(4)
P8 C15 C20 C19 173.8(2)
C9 P8 C21 C22 -58.5(3)
C15 P8 C21 C22 52.4(3)
Pt1 P8 C21 C22 -179.5(2)
C9 P8 C21 C26 170.3(2)
C15 P8 C21 C26 -78.8(3)
Pt1 P8 C21 C26 49.2(3)
C26 C21 C22 C23 -56.8(4)
P8 C21 C22 C23 170.2(2)
C21 C22 C23 C24 58.4(4)
C22 C23 C24 C25 -57.8(4)
C23 C24 C25 C26 56.4(4)
C24 C25 C26 C21 -55.1(4)
C22 C21 C26 C25 55.2(4)
P8 C21 C26 C25 -170.7(2)
C27 Fe2 C29 C33 -41.5(4)
C5 Fe2 C29 C33 171.2(2)
B3 Fe2 C29 C33 65.7(2)
C32 Fe2 C29 C33 -37.55(19)
C31 Fe2 C29 C33 -81.8(2)
C30 Fe2 C29 C33 -118.7(3)
Pt1 Fe2 C29 C33 109.65(18)
C27 Fe2 C29 C30 77.2(4)
C5 Fe2 C29 C30 -70.2(2)
B3 Fe2 C29 C30 -175.6(2)
C32 Fe2 C29 C30 81.1(2)
C31 Fe2 C29 C30 36.84(19)
C33 Fe2 C29 C30 118.7(3)
Pt1 Fe2 C29 C30 -131.67(18)
C27 Fe2 C29 C34 -163.7(3)
C5 Fe2 C29 C34 48.9(3)
B3 Fe2 C29 C34 -56.6(3)
C32 Fe2 C29 C34 -159.8(4)
C31 Fe2 C29 C34 155.9(4)
C30 Fe2 C29 C34 119.1(4)
C33 Fe2 C29 C34 -122.3(4)
Pt1 Fe2 C29 C34 -12.6(3)
C33 C29 C30 C31 1.1(4)
C34 C29 C30 C31 173.9(3)
Fe2 C29 C30 C31 -59.1(2)
C33 C29 C30 C35 -175.3(3)
C34 C29 C30 C35 -2.4(5)
Fe2 C29 C30 C35 124.6(3)
C33 C29 C30 Fe2 60.2(2)
C34 C29 C30 Fe2 -127.0(3)
C27 Fe2 C30 C31 -30.2(3)
C5 Fe2 C30 C31 -126.3(2)
B3 Fe2 C30 C31 127.1(3)
C32 Fe2 C30 C31 38.6(2)
C33 Fe2 C30 C31 82.2(2)
C29 Fe2 C30 C31 119.4(3)
Pt1 Fe2 C30 C31 175.94(16)
C27 Fe2 C30 C29 -149.6(2)
C5 Fe2 C30 C29 114.3(2)
B3 Fe2 C30 C29 7.7(4)
C32 Fe2 C30 C29 -80.8(2)
C31 Fe2 C30 C29 -119.4(3)
C33 Fe2 C30 C29 -37.20(19)
Pt1 Fe2 C30 C29 56.5(2)
C27 Fe2 C30 C35 89.8(4)
C5 Fe2 C30 C35 -6.3(3)
B3 Fe2 C30 C35 -112.9(4)
C32 Fe2 C30 C35 158.7(4)
C31 Fe2 C30 C35 120.0(4)
C33 Fe2 C30 C35 -157.7(4)
C29 Fe2 C30 C35 -120.5(4)
Pt1 Fe2 C30 C35 -64.0(3)
C29 C30 C31 C32 -0.4(4)
C35 C30 C31 C32 175.9(3)
Fe2 C30 C31 C32 -60.6(2)
C29 C30 C31 C36 -177.4(3)
C35 C30 C31 C36 -1.1(5)
Fe2 C30 C31 C36 122.5(3)
C29 C30 C31 Fe2 60.1(2)
C35 C30 C31 Fe2 -123.6(3)
C27 Fe2 C31 C30 157.5(2)
C5 Fe2 C31 C30 59.7(2)
B3 Fe2 C31 C30 -122.1(3)
C32 Fe2 C31 C30 -117.9(3)
C33 Fe2 C31 C30 -79.9(2)
C29 Fe2 C31 C30 -37.25(19)
Pt1 Fe2 C31 C30 -8.7(4)
C27 Fe2 C31 C32 -84.5(2)
C5 Fe2 C31 C32 177.6(2)
B3 Fe2 C31 C32 -4.2(4)
C30 Fe2 C31 C32 117.9(3)
C33 Fe2 C31 C32 38.01(19)
C29 Fe2 C31 C32 80.7(2)
Pt1 Fe2 C31 C32 109.2(2)
C27 Fe2 C31 C36 36.3(3)
C5 Fe2 C31 C36 -61.6(3)
B3 Fe2 C31 C36 116.7(4)
C32 Fe2 C31 C36 120.8(4)
C30 Fe2 C31 C36 -121.2(4)
C33 Fe2 C31 C36 158.8(3)
C29 Fe2 C31 C36 -158.5(3)
Pt1 Fe2 C31 C36 -130.0(3)
C30 C31 C32 C33 -0.3(4)
C36 C31 C32 C33 176.6(3)
Fe2 C31 C32 C33 -62.3(2)
C30 C31 C32 C37 -175.9(3)
C36 C31 C32 C37 1.0(5)
Fe2 C31 C32 C37 122.2(3)
C30 C31 C32 Fe2 61.9(2)
C36 C31 C32 Fe2 -121.1(3)
C27 Fe2 C32 C33 -144.6(2)
C5 Fe2 C32 C33 112.9(3)
B3 Fe2 C32 C33 -64.6(2)
C31 Fe2 C32 C33 117.6(3)
C30 Fe2 C32 C33 80.2(2)
C29 Fe2 C32 C33 36.90(18)
Pt1 Fe2 C32 C33 -23.3(3)
C27 Fe2 C32 C31 97.7(2)
C5 Fe2 C32 C31 -4.7(4)
B3 Fe2 C32 C31 177.7(2)
C30 Fe2 C32 C31 -37.42(19)
C33 Fe2 C32 C31 -117.6(3)
C29 Fe2 C32 C31 -80.7(2)
Pt1 Fe2 C32 C31 -140.88(17)
C27 Fe2 C32 C37 -24.2(3)
C5 Fe2 C32 C37 -126.7(3)
B3 Fe2 C32 C37 55.8(3)
C31 Fe2 C32 C37 -122.0(4)
C30 Fe2 C32 C37 -159.4(3)
C33 Fe2 C32 C37 120.4(4)
C29 Fe2 C32 C37 157.3(3)
Pt1 Fe2 C32 C37 97.1(3)
C30 C29 C33 C32 -1.3(4)
C34 C29 C33 C32 -174.0(3)
Fe2 C29 C33 C32 58.5(2)
C30 C29 C33 C38 172.2(3)
C34 C29 C33 C38 -0.5(5)
Fe2 C29 C33 C38 -128.0(3)
C30 C29 C33 Fe2 -59.8(2)
C34 C29 C33 Fe2 127.5(3)
C31 C32 C33 C29 1.0(4)
C37 C32 C33 C29 176.7(3)
Fe2 C32 C33 C29 -60.0(2)
C31 C32 C33 C38 -172.6(3)
C37 C32 C33 C38 3.1(5)
Fe2 C32 C33 C38 126.4(3)
C31 C32 C33 Fe2 61.0(2)
C37 C32 C33 Fe2 -123.3(3)
C27 Fe2 C33 C29 162.2(2)
C5 Fe2 C33 C29 -14.2(3)
B3 Fe2 C33 C29 -119.7(2)
C32 Fe2 C33 C29 119.1(3)
C31 Fe2 C33 C29 80.5(2)
C30 Fe2 C33 C29 37.68(19)
Pt1 Fe2 C33 C29 -75.56(19)
C27 Fe2 C33 C32 43.0(2)
C5 Fe2 C33 C32 -133.3(2)
B3 Fe2 C33 C32 121.2(2)
C31 Fe2 C33 C32 -38.65(18)
C30 Fe2 C33 C32 -81.5(2)
C29 Fe2 C33 C32 -119.1(3)
Pt1 Fe2 C33 C32 165.31(16)
C27 Fe2 C33 C38 -75.4(4)
C5 Fe2 C33 C38 108.2(4)
B3 Fe2 C33 C38 2.7(3)
C32 Fe2 C33 C38 -118.5(4)
C31 Fe2 C33 C38 -157.1(4)
C30 Fe2 C33 C38 160.1(4)
C29 Fe2 C33 C38 122.4(4)
Pt1 Fe2 C33 C38 46.9(3)
C44 C39 C40 C41 0.3(5)
C39 C40 C41 C42 -0.6(6)
C40 C41 C42 C43 0.0(6)
C41 C42 C43 C44 0.8(6)
C42 C43 C44 C39 -1.1(5)
C40 C39 C44 C43 0.5(5)
